data_2017352
loop_
_publ_author_name
'Parkin, Sean R.'
'Behrman, Edward J.'

_publ_section_title
;
 Channel-forming solvates of 6-chloro-2,5-dihydroxypyridine and its
 solvent-free tautomer 6-chloro-5-hydroxy-2-pyridone
;
_journal_coeditor_code MX3019
_journal_issue 10
_journal_name_full 'Acta Crystallographica Section C'
_journal_page_first o529
_journal_page_last o533
_journal_paper_doi 10.1107/S0108270109036476
_journal_volume 65
_journal_year 2009
_chemical_formula_iupac 'C5 H4 Cl N O2'
_chemical_formula_moiety 'C5 H4 Cl1 N1 O2, 0.125(C2 H4 Cl2)'
_chemical_formula_sum 'C5.25 H4.5 Cl1.25 N O2'
_chemical_formula_weight 157.91
_chemical_name_systematic
;
6-Chloro-2,5-dihydroxypyridine 1,2 dichloroethane solvate
;
_space_group_IT_number 88
_symmetry_cell_setting tetragonal
_symmetry_space_group_name_Hall '-I 4ad'
_symmetry_space_group_name_H-M 'I 41/a :2'
_atom_sites_solution_hydrogens geom
_atom_sites_solution_primary direct
_atom_sites_solution_secondary difmap
_audit_creation_method SHELXL97
_cell_angle_alpha 90.00
_cell_angle_beta 90.00
_cell_angle_gamma 90.00
_cell_formula_units_Z 32
_cell_length_a 27.1149(10)
_cell_length_b 27.1149(10)
_cell_length_c 6.9618(2)
_cell_measurement_reflns_used 6336
_cell_measurement_temperature 90.0(2)
_cell_measurement_theta_max 27.48
_cell_measurement_theta_min 1.00
_cell_volume 5118.4(3)
_computing_cell_refinement 'SCALEPACK (Otwinowski & Minor, 1997)'
_computing_data_collection 'COLLECT (Nonius, 1998)'
_computing_data_reduction 'DENZO-SMN (Otwinowski & Minor, 1997)'
_computing_molecular_graphics 'XP in SHELXTL (Sheldrick, 2008)'
_computing_publication_material
;
SHELXL97 (Sheldrick, 2008) and local procedures
;
_computing_structure_refinement 'SHELXL97 (Sheldrick, 2008)'
_computing_structure_solution 'SHELXS97 (Sheldrick, 2008)'
_diffrn_ambient_temperature 90.0(2)
_diffrn_detector_area_resol_mean 9.1
_diffrn_measured_fraction_theta_full 1.000
_diffrn_measured_fraction_theta_max 1.000
_diffrn_measurement_device_type 'Nonius KappaCCD area-detector'
_diffrn_measurement_method '\w scans at fixed \c = 55\%'
_diffrn_radiation_monochromator graphite
_diffrn_radiation_source 'fine-focus sealed tube'
_diffrn_radiation_type MoK\a
_diffrn_radiation_wavelength 0.71073
_diffrn_reflns_av_R_equivalents 0.0870
_diffrn_reflns_av_sigmaI/netI 0.0486
_diffrn_reflns_limit_h_max 34
_diffrn_reflns_limit_h_min -34
_diffrn_reflns_limit_k_max 34
_diffrn_reflns_limit_k_min -34
_diffrn_reflns_limit_l_max 9
_diffrn_reflns_limit_l_min -9
_diffrn_reflns_number 52191
_diffrn_reflns_theta_full 27.46
_diffrn_reflns_theta_max 27.46
_diffrn_reflns_theta_min 1.50
_diffrn_standards_number 0
_exptl_absorpt_coefficient_mu 0.622
_exptl_absorpt_correction_T_max 0.941
_exptl_absorpt_correction_T_min 0.841
_exptl_absorpt_correction_type multi-scan
_exptl_absorpt_process_details '(SCALEPACK; Otwinowski & Minor, 1997)'
_exptl_crystal_colour 'pale yellow'
_exptl_crystal_density_diffrn 1.639
_exptl_crystal_density_method 'not measured'
_exptl_crystal_description 'rod cut from needle'
_exptl_crystal_F_000 2568
_exptl_crystal_size_max 0.35
_exptl_crystal_size_mid 0.13
_exptl_crystal_size_min 0.12
_refine_diff_density_max 0.819
_refine_diff_density_min -0.364
_refine_ls_extinction_method none
_refine_ls_goodness_of_fit_ref 1.010
_refine_ls_hydrogen_treatment constr
_refine_ls_matrix_type full
_refine_ls_number_parameters 167
_refine_ls_number_reflns 2927
_refine_ls_number_restraints 0
_refine_ls_restrained_S_all 1.010
_refine_ls_R_factor_all 0.0779
_refine_ls_R_factor_gt 0.0510
_refine_ls_shift/su_max 0.001
_refine_ls_shift/su_mean 0.000
_refine_ls_structure_factor_coef Fsqd
_refine_ls_weighting_details 'calc w = 1/[\s^2^(Fo^2^)+(0.0797P)^2^] where P=(Fo^2^+2Fc^2^)/3'
_refine_ls_weighting_scheme calc
_refine_ls_wR_factor_gt 0.1232
_refine_ls_wR_factor_ref 0.1331
_reflns_number_gt 1964
_reflns_number_total 2927
_reflns_threshold_expression I>2\s(I)
_cod_data_source_file mx3019.cif
_cod_data_source_block IIc
_cod_original_sg_symbol_H-M 'I 41/a'
_cod_original_formula_sum 'C5.25 H4.5 Cl1.25 N1 O2'
_cod_database_code 2017352

loop_
_symmetry_equiv_pos_as_xyz
'x, y, z'
'-x, -y+1/2, z'
'-y+3/4, x+1/4, z+1/4'
'y+1/4, -x+1/4, z+1/4'
'x+1/2, y+1/2, z+1/2'
'-x+1/2, -y+1, z+1/2'
'-y+5/4, x+3/4, z+3/4'
'y+3/4, -x+3/4, z+3/4'
'-x, -y, -z'
'x, y-1/2, -z'
'y-3/4, -x-1/4, -z-1/4'
'-y-1/4, x-1/4, -z-1/4'
'-x+1/2, -y+1/2, -z+1/2'
'x+1/2, y, -z+1/2'
'y-1/4, -x+1/4, -z+1/4'
'-y+1/4, x+1/4, -z+1/4'

loop_
_atom_site_type_symbol
_atom_site_label
_atom_site_fract_x
_atom_site_fract_y
_atom_site_fract_z
_atom_site_U_iso_or_equiv
_atom_site_adp_type
_atom_site_calc_flag
_atom_site_refinement_flags
_atom_site_occupancy
_atom_site_disorder_assembly
_atom_site_disorder_group
N N1A 0.42000(7) 0.46910(7) 0.4194(3) 0.0214(5) Uani d . 1 . .
C C2A 0.44795(9) 0.47827(9) 0.2657(4) 0.0222(6) Uani d . 1 . .
C C3A 0.42918(9) 0.50034(9) 0.0997(4) 0.0226(6) Uani d . 1 . .
H H3A 0.4499 0.5069 -0.0073 0.027 Uiso calc R 1 . .
C C4A 0.38012(9) 0.51223(9) 0.0957(3) 0.0215(5) Uani d . 1 . .
H H4A 0.3664 0.5274 -0.0152 0.026 Uiso calc R 1 . .
C C5A 0.35022(8) 0.50212(8) 0.2541(3) 0.0191(5) Uani d . 1 . .
C C6A 0.37221(8) 0.48087(8) 0.4103(3) 0.0208(5) Uani d . 1 . .
O O1A 0.49575(6) 0.46627(7) 0.2695(3) 0.0312(5) Uani d . 1 . .
H H1A 0.5025 0.4530 0.3752 0.047 Uiso calc R 1 . .
O O2A 0.30059(6) 0.51174(6) 0.2376(2) 0.0237(4) Uani d . 1 . .
H H2A 0.2900 0.5232 0.3417 0.036 Uiso calc R 1 . .
Cl Cl1A 0.33764(2) 0.46858(2) 0.61573(9) 0.02273(19) Uani d . 1 . .
N N1B 0.52363(7) 0.41110(7) 0.5785(3) 0.0230(5) Uani d . 1 . .
C C2B 0.49665(9) 0.40300(9) 0.7348(4) 0.0239(6) Uani d . 1 . .
C C3B 0.51547(9) 0.37917(9) 0.8957(4) 0.0274(6) Uani d . 1 . .
H H3B 0.4954 0.3736 1.0054 0.033 Uiso calc R 1 . .
C C4B 0.56381(9) 0.36379(9) 0.8927(4) 0.0263(6) Uani d . 1 . .
H H4B 0.5774 0.3475 1.0013 0.032 Uiso calc R 1 . .
C C5B 0.59299(8) 0.37199(9) 0.7309(4) 0.0235(6) Uani d . 1 . .
C C6B 0.57025(9) 0.39555(8) 0.5787(4) 0.0231(6) Uani d . 1 . .
O O1B 0.44919(6) 0.41809(7) 0.7342(3) 0.0298(5) Uani d . 1 . .
H H1B 0.4430 0.4325 0.6302 0.045 Uiso calc R 1 . .
O O2B 0.64076(6) 0.35911(7) 0.7147(3) 0.0319(5) Uani d . 1 . .
H H2B 0.6500 0.3451 0.8160 0.048 Uiso calc R 1 . .
Cl Cl1B 0.60376(2) 0.40687(2) 0.37057(9) 0.0276(2) Uani d . 1 . .

loop_
_atom_site_aniso_label
_atom_site_aniso_U_11
_atom_site_aniso_U_22
_atom_site_aniso_U_33
_atom_site_aniso_U_12
_atom_site_aniso_U_13
_atom_site_aniso_U_23
N1A 0.0211(11) 0.0192(10) 0.0240(12) -0.0015(8) 0.0035(9) 0.0038(9)
C2A 0.0208(12) 0.0234(13) 0.0223(14) -0.0012(10) 0.0018(10) 0.0036(10)
C3A 0.0251(13) 0.0231(13) 0.0196(14) -0.0018(10) 0.0027(10) 0.0013(10)
C4A 0.0226(13) 0.0203(12) 0.0217(14) 0.0001(10) -0.0029(10) 0.0021(10)
C5A 0.0190(12) 0.0179(12) 0.0206(13) -0.0022(9) 0.0000(10) -0.0026(10)
C6A 0.0194(12) 0.0217(12) 0.0212(14) -0.0052(10) 0.0026(10) 0.0024(10)
O1A 0.0211(9) 0.0432(12) 0.0294(11) 0.0053(8) 0.0020(8) 0.0146(9)
O2A 0.0201(9) 0.0284(10) 0.0225(10) 0.0018(7) -0.0006(7) -0.0024(8)
Cl1A 0.0217(3) 0.0246(3) 0.0219(4) -0.0019(2) 0.0040(2) 0.0026(2)
N1B 0.0197(11) 0.0226(10) 0.0266(12) -0.0004(8) 0.0010(9) 0.0039(9)
C2B 0.0220(13) 0.0249(14) 0.0249(15) -0.0018(10) -0.0004(11) 0.0065(11)
C3B 0.0273(14) 0.0306(14) 0.0243(15) -0.0019(11) 0.0031(11) 0.0099(11)
C4B 0.0280(14) 0.0266(14) 0.0244(15) 0.0018(11) -0.0037(11) 0.0053(11)
C5B 0.0197(13) 0.0238(13) 0.0269(15) 0.0011(10) -0.0023(11) 0.0003(11)
C6B 0.0229(13) 0.0219(12) 0.0245(14) -0.0014(10) 0.0017(11) 0.0012(11)
O1B 0.0223(9) 0.0371(11) 0.0298(12) 0.0048(7) 0.0068(8) 0.0173(9)
O2B 0.0271(10) 0.0408(12) 0.0278(11) 0.0072(8) -0.0023(8) 0.0104(9)
Cl1B 0.0231(3) 0.0365(4) 0.0233(4) 0.0045(3) 0.0033(3) 0.0049(3)

loop_
_atom_type_symbol
_atom_type_description
_atom_type_scat_dispersion_real
_atom_type_scat_dispersion_imag
_atom_type_scat_source
C C 0.0033 0.0016 'International Tables Vol C Tables 4.2.6.8 and 6.1.1.4'
H H 0.0000 0.0000 'International Tables Vol C Tables 4.2.6.8 and 6.1.1.4'
N N 0.0061 0.0033 'International Tables Vol C Tables 4.2.6.8 and 6.1.1.4'
O O 0.0106 0.0060 'International Tables Vol C Tables 4.2.6.8 and 6.1.1.4'
Cl Cl 0.1484 0.1585 'International Tables Vol C Tables 4.2.6.8 and 6.1.1.4'

loop_
_geom_angle_atom_site_label_1
_geom_angle_atom_site_label_2
_geom_angle_atom_site_label_3
_geom_angle_site_symmetry_1
_geom_angle_site_symmetry_3
_geom_angle
_geom_angle_publ_flag
C2A N1A C6A . . 117.9(2) ?
N1A C2A O1A . . 119.3(2) ?
N1A C2A C3A . . 122.4(2) ?
O1A C2A C3A . . 118.3(2) ?
C4A C3A C2A . . 118.2(2) ?
C4A C3A H3A . . 120.9 ?
C2A C3A H3A . . 120.9 ?
C3A C4A C5A . . 120.1(2) ?
C3A C4A H4A . . 119.9 ?
C5A C4A H4A . . 119.9 ?
C6A C5A O2A . . 124.9(2) ?
C6A C5A C4A . . 117.3(2) ?
O2A C5A C4A . . 117.7(2) ?
N1A C6A C5A . . 124.1(2) ?
N1A C6A Cl1A . . 115.92(18) ?
C5A C6A Cl1A . . 119.93(18) ?
C2A O1A H1A . . 109.5 ?
C5A O2A H2A . . 109.5 ?
C2B N1B C6B . . 117.9(2) ?
N1B C2B O1B . . 118.1(2) ?
N1B C2B C3B . . 122.3(2) ?
O1B C2B C3B . . 119.6(2) ?
C4B C3B C2B . . 118.6(2) ?
C4B C3B H3B . . 120.7 ?
C2B C3B H3B . . 120.7 ?
C3B C4B C5B . . 120.3(2) ?
C3B C4B H4B . . 119.8 ?
C5B C4B H4B . . 119.8 ?
O2B C5B C6B . . 119.0(2) ?
O2B C5B C4B . . 124.9(2) ?
C6B C5B C4B . . 116.1(2) ?
N1B C6B C5B . . 124.8(2) ?
N1B C6B Cl1B . . 116.05(19) ?
C5B C6B Cl1B . . 119.17(19) ?
C2B O1B H1B . . 109.5 ?
C5B O2B H2B . . 109.5 ?

loop_
_geom_bond_atom_site_label_1
_geom_bond_atom_site_label_2
_geom_bond_site_symmetry_2
_geom_bond_distance
_geom_bond_publ_flag
N1A C2A . 1.335(3) ?
N1A C6A . 1.336(3) ?
C2A O1A . 1.336(3) ?
C2A C3A . 1.397(3) ?
C3A C4A . 1.369(3) ?
C3A H3A . 0.9500 ?
C4A C5A . 1.396(3) ?
C4A H4A . 0.9500 ?
C5A C6A . 1.367(3) ?
C5A O2A . 1.376(3) ?
C6A Cl1A . 1.742(2) ?
O1A H1A . 0.8400 ?
O2A H2A . 0.8400 ?
N1B C2B . 1.330(3) ?
N1B C6B . 1.332(3) ?
C2B O1B . 1.350(3) ?
C2B C3B . 1.390(3) ?
C3B C4B . 1.375(3) ?
C3B H3B . 0.9500 ?
C4B C5B . 1.395(3) ?
C4B H4B . 0.9500 ?
C5B O2B . 1.346(3) ?
C5B C6B . 1.382(3) ?
C6B Cl1B . 1.738(3) ?
O1B H1B . 0.8400 ?
O2B H2B . 0.8400 ?

loop_
_geom_hbond_atom_site_label_D
_geom_hbond_atom_site_label_H
_geom_hbond_atom_site_label_A
_geom_hbond_site_symmetry_A
_geom_hbond_distance_DH
_geom_hbond_distance_HA
_geom_hbond_distance_DA
_geom_hbond_angle_DHA
O1A H1A N1B . 0.84 1.90 2.727(3) 166.8
O2A H2A O2A 3 0.84 1.88 2.6448(17) 150.0
O1B H1B N1A . 0.84 1.88 2.710(3) 170.4
O2B H2B O1B 11_667 0.84 1.90 2.728(2) 167.8

loop_
_geom_torsion_atom_site_label_1
_geom_torsion_atom_site_label_2
_geom_torsion_atom_site_label_3
_geom_torsion_atom_site_label_4
_geom_torsion_site_symmetry_1
_geom_torsion_site_symmetry_2
_geom_torsion_site_symmetry_3
_geom_torsion_site_symmetry_4
_geom_torsion
_geom_torsion_publ_flag
C6A N1A C2A O1A . . . . -179.1(2) ?
C6A N1A C2A C3A . . . . 1.3(3) ?
N1A C2A C3A C4A . . . . -0.8(4) ?
O1A C2A C3A C4A . . . . 179.5(2) ?
C2A C3A C4A C5A . . . . -0.3(3) ?
C3A C4A C5A C6A . . . . 0.9(3) ?
C3A C4A C5A O2A . . . . -175.7(2) ?
C2A N1A C6A C5A . . . . -0.6(3) ?
C2A N1A C6A Cl1A . . . . -179.45(17) ?
O2A C5A C6A N1A . . . . 175.8(2) ?
C4A C5A C6A N1A . . . . -0.5(4) ?
O2A C5A C6A Cl1A . . . . -5.4(3) ?
C4A C5A C6A Cl1A . . . . 178.36(18) ?
C6B N1B C2B O1B . . . . -179.1(2) ?
C6B N1B C2B C3B . . . . 0.0(4) ?
N1B C2B C3B C4B . . . . 0.4(4) ?
O1B C2B C3B C4B . . . . 179.5(2) ?
C2B C3B C4B C5B . . . . -0.1(4) ?
C3B C4B C5B O2B . . . . 178.9(2) ?
C3B C4B C5B C6B . . . . -0.5(4) ?
C2B N1B C6B C5B . . . . -0.8(4) ?
C2B N1B C6B Cl1B . . . . 179.77(18) ?
O2B C5B C6B N1B . . . . -178.5(2) ?
C4B C5B C6B N1B . . . . 1.0(4) ?
O2B C5B C6B Cl1B . . . . 1.0(3) ?
C4B C5B C6B Cl1B . . . . -179.55(18) ?
